data_4349351
loop_
_publ_author_name
'Bellas, Michael K.'
'Mihaly, Joseph J.'
'Zeller, Matthias'
'Genna, Douglas T.'

_publ_section_title
;
 Anion-Cation Mediated Structural Rearrangement of an In-derived
 Three-Dimensional Interpenetrated Metal-Organic Framework.
;
_journal_issue 2
_journal_name_full 'Inorganic chemistry'
_journal_page_first 950
_journal_page_last 955
_journal_paper_doi 10.1021/acs.inorgchem.6b02584
_journal_volume 56
_journal_year 2017
_chemical_formula_moiety '4(C12 H4 In O8 S2), 4(C12 H12 N), 3.13(C3 H7 N O1)'
_chemical_formula_sum 'C105.38 H85.9 In4 N7.13 O35.13 S8'
_chemical_formula_weight 2729.92
_space_group_crystal_system monoclinic
_space_group_IT_number 15
_space_group_name_Hall '-C 2yc'
_space_group_name_H-M_alt 'C 1 2/c 1'
_atom_sites_solution_hydrogens geom
_atom_sites_solution_primary direct
_atom_sites_solution_secondary difmap
_audit_creation_method SHELXL-2014/7
_cell_angle_alpha 90
_cell_angle_beta 115.496(2)
_cell_angle_gamma 90
_cell_formula_units_Z 1
_cell_length_a 13.9174(10)
_cell_length_b 15.0132(11)
_cell_length_c 16.1501(12)
_cell_measurement_reflns_used 9014
_cell_measurement_temperature 100(2)
_cell_measurement_theta_max 30.1678
_cell_measurement_theta_min 2.7925
_cell_volume 3045.9(4)
_computing_cell_refinement 'SAINT V8.34A (Bruker, 2014)'
_computing_data_collection 'Apex2 v2014.11 (Bruker, 2014)'
_computing_data_reduction 'SAINT V8.34A (Bruker, 2014)'
_computing_structure_refinement
;  
SHELXL-2014/7 (Sheldrick, 2014), 
SHELXLE Rev714 (H\"ubschle et al., 2011)
;
_computing_structure_solution 'SHELXS-97 (Sheldrick, 2008)'
_diffrn_ambient_temperature 100(2)
_diffrn_measured_fraction_theta_full 0.990
_diffrn_measured_fraction_theta_max 0.948
_diffrn_measurement_device_type 'Bruker AXS D8 Quest CMOS diffractometer'
_diffrn_measurement_method 'omega and phi scans'
_diffrn_radiation_monochromator 'laterally graded multilayer (Goebel) mirror'
_diffrn_radiation_type MoK\a
_diffrn_radiation_wavelength 0.71073
_diffrn_reflns_av_R_equivalents 0.0892
_diffrn_reflns_av_unetI/netI 0.0586
_diffrn_reflns_Laue_measured_fraction_full 0.990
_diffrn_reflns_Laue_measured_fraction_max 0.948
_diffrn_reflns_limit_h_max 17
_diffrn_reflns_limit_h_min -19
_diffrn_reflns_limit_k_max 21
_diffrn_reflns_limit_k_min 0
_diffrn_reflns_limit_l_max 23
_diffrn_reflns_limit_l_min 0
_diffrn_reflns_number 50351
_diffrn_reflns_point_group_measured_fraction_full 0.990
_diffrn_reflns_point_group_measured_fraction_max 0.948
_diffrn_reflns_theta_full 25.242
_diffrn_reflns_theta_max 30.887
_diffrn_reflns_theta_min 2.114
_diffrn_source 'I-mu-S microsource X-ray tube'
_exptl_absorpt_coefficient_mu 0.963
_exptl_absorpt_correction_T_max 0.746133
_exptl_absorpt_correction_T_min 0.492791
_exptl_absorpt_correction_type multi-scan
_exptl_absorpt_process_details 'Apex2 v2014.11 (Bruker, 2014)'
_exptl_crystal_colour colourless
_exptl_crystal_density_diffrn 1.488
_exptl_crystal_description block
_exptl_crystal_F_000 1373.1
_exptl_crystal_size_max 0.31
_exptl_crystal_size_mid 0.25
_exptl_crystal_size_min 0.19
_refine_diff_density_max 2.447
_refine_diff_density_min -1.464
_refine_diff_density_rms 0.168
_refine_ls_extinction_method none
_refine_ls_goodness_of_fit_ref 1.030
_refine_ls_hydrogen_treatment constr
_refine_ls_matrix_type full
_refine_ls_number_parameters 396
_refine_ls_number_reflns 17501
_refine_ls_number_restraints 585
_refine_ls_restrained_S_all 1.023
_refine_ls_R_factor_all 0.0670
_refine_ls_R_factor_gt 0.0585
_refine_ls_shift/su_max 0.000
_refine_ls_shift/su_mean 0.000
_refine_ls_structure_factor_coef Fsqd
_refine_ls_weighting_details 'w=1/[\s^2^(Fo^2^)+(0.0872P)^2^+6.6948P] where P=(Fo^2^+2Fc^2^)/3'
_refine_ls_weighting_scheme calc
_refine_ls_wR_factor_gt 0.1443
_refine_ls_wR_factor_ref 0.1526
_reflns_Friedel_coverage 0.000
_reflns_number_gt 16140
_reflns_number_total 17501
_reflns_threshold_expression 'I > 2\s(I)'
_cod_data_source_file ic6b02584_si_002.cif
_cod_data_source_block Quest15mz104_0m
_cod_original_sg_symbol_H-M 'C 2/c'
_cod_original_formula_sum 'C105.38 H85.90 In4 N7.13 O35.13 S8'
_cod_database_code 4349351
_shelx_shelxl_version_number 2014/7
_shelx_space_group_comment
;
The symmetry employed for this shelxl refinement is uniquely defined
by the following loop, which should always be used as a source of
symmetry information in preference to the above space-group names.
They are only intended as comments.
;

loop_
_space_group_symop_operation_xyz
'x, y, z'
'-x, y, -z+1/2'
'x+1/2, y+1/2, z'
'-x+1/2, y+1/2, -z+1/2'
'-x, -y, -z'
'x, -y, z-1/2'
'-x+1/2, -y+1/2, -z'
'x+1/2, -y+1/2, z-1/2'

loop_
_atom_site_label
_atom_site_type_symbol
_atom_site_fract_x
_atom_site_fract_y
_atom_site_fract_z
_atom_site_U_iso_or_equiv
_atom_site_adp_type
_atom_site_occupancy
_atom_site_site_symmetry_order
_atom_site_calc_flag
_atom_site_refinement_flags_posn
_atom_site_refinement_flags_adp
_atom_site_refinement_flags_occupancy
_atom_site_disorder_assembly
_atom_site_disorder_group
C1 C 0.0918(4) 0.4878(4) 0.1910(4) 0.0155(11) Uani 1 1 d . . . . .
C2 C 0.1441(5) 0.4162(4) 0.1639(4) 0.0223(12) Uani 1 1 d . . . . .
C3 C 0.1230(5) 0.3879(5) 0.0767(4) 0.0291(13) Uani 1 1 d . . . . .
H3 H 0.0695 0.4130 0.0225 0.035 Uiso 1 1 calc R U . . .
C4 C 0.1902(6) 0.3169(5) 0.0773(5) 0.0317(16) Uani 1 1 d . . . . .
H4 H 0.1873 0.2889 0.0236 0.038 Uiso 1 1 calc R U . . .
C5 C 0.2604(5) 0.2931(4) 0.1650(4) 0.0218(13) Uani 1 1 d . . . . .
C6 C 0.3448(5) 0.2251(4) 0.1935(5) 0.0195(12) Uani 1 1 d . . . . .
C7 C 0.0799(14) 0.7283(11) 0.0158(9) 0.028(3) Uani 0.246(3) 1 d DG U P A -1
H7 H 0.1029 0.7222 0.0800 0.034 Uiso 0.246(3) 1 calc R U P A -1
C8 C 0.0147(16) 0.7991(11) -0.0309(14) 0.035(4) Uani 0.246(3) 1 d DG U P A -1
H8 H -0.0069 0.8414 0.0015 0.042 Uiso 0.246(3) 1 calc R U P A -1
C9 C -0.0189(14) 0.8080(11) -0.1249(14) 0.035(4) Uani 0.246(3) 1 d DG U P A -1
H9 H -0.0634 0.8564 -0.1568 0.042 Uiso 0.246(3) 1 calc R U P A -1
C10 C 0.0128(15) 0.7462(13) -0.1723(9) 0.033(4) Uani 0.246(3) 1 d DG U P A -1
H10 H -0.0102 0.7523 -0.2366 0.039 Uiso 0.246(3) 1 calc R U P A -1
C11 C 0.0780(13) 0.6754(10) -0.1257(10) 0.029(3) Uani 0.246(3) 1 d DG U P A -1
H11 H 0.0996 0.6331 -0.1580 0.035 Uiso 0.246(3) 1 calc R U P A -1
N1 N 0.1116(10) 0.6665(8) -0.0316(10) 0.028(2) Uani 0.246(3) 1 d DG U P A -1
C13 C 0.1813(13) 0.5905(13) 0.0181(15) 0.029(2) Uani 0.246(3) 1 d D U P A -1
H13A H 0.1822 0.5454 -0.0263 0.035 Uiso 0.246(3) 1 calc R U P A -1
H13B H 0.1539 0.5620 0.0589 0.035 Uiso 0.246(3) 1 calc R U P A -1
C14 C 0.2918(10) 0.6256(8) 0.0736(11) 0.0312(19) Uani 0.246(3) 1 d DG U P A -1
C15 C 0.3580(14) 0.6487(12) 0.0326(11) 0.038(4) Uani 0.246(3) 1 d DG U P A -1
H15 H 0.3337 0.6425 -0.0318 0.046 Uiso 0.246(3) 1 calc R U P A -1
C16 C 0.4597(14) 0.6810(14) 0.0859(14) 0.040(4) Uani 0.246(3) 1 d DG U P A -1
H16 H 0.5050 0.6968 0.0579 0.048 Uiso 0.246(3) 1 calc R U P A -1
C17 C 0.4953(11) 0.6902(13) 0.1801(14) 0.039(4) Uani 0.246(3) 1 d DG U P A -1
H17 H 0.5648 0.7123 0.2165 0.047 Uiso 0.246(3) 1 calc R U P A -1
C18 C 0.4291(14) 0.6671(14) 0.2211(11) 0.037(3) Uani 0.246(3) 1 d DG U P A -1
H18 H 0.4534 0.6734 0.2855 0.045 Uiso 0.246(3) 1 calc R U P A -1
C19 C 0.3273(13) 0.6348(12) 0.1678(12) 0.032(2) Uani 0.246(3) 1 d DG U P A -1
H19 H 0.2821 0.6190 0.1958 0.039 Uiso 0.246(3) 1 calc R U P A -1
C7B C 0.2305(12) 0.5355(11) -0.0164(9) 0.028(2) Uani 0.254(3) 1 d DG U P B -2
H7B H 0.2111 0.5095 -0.0750 0.033 Uiso 0.254(3) 1 calc R U P B -2
C8B C 0.1697(12) 0.6042(12) -0.0058(11) 0.029(2) Uani 0.254(3) 1 d DG U P B -2
H8B H 0.1088 0.6251 -0.0573 0.035 Uiso 0.254(3) 1 calc R U P B -2
C9B C 0.1981(14) 0.6421(10) 0.0800(14) 0.030(2) Uani 0.254(3) 1 d DG U P B -2
H9B H 0.1565 0.6891 0.0872 0.035 Uiso 0.254(3) 1 calc R U P B -2
C10B C 0.2872(17) 0.6114(13) 0.1553(11) 0.031(2) Uani 0.254(3) 1 d DG U P B -2
H10B H 0.3066 0.6374 0.2140 0.038 Uiso 0.254(3) 1 calc R U P B -2
C11B C 0.3480(13) 0.5427(13) 0.1448(10) 0.031(2) Uani 0.254(3) 1 d DG U P B -2
H11B H 0.4089 0.5217 0.1963 0.037 Uiso 0.254(3) 1 calc R U P B -2
N1B N 0.3196(11) 0.5047(8) 0.0590(11) 0.030(2) Uani 0.254(3) 1 d DG U P B -2
C13B C 0.3818(16) 0.4310(13) 0.0428(16) 0.032(3) Uani 0.254(3) 1 d D U P B -2
H13C H 0.3318 0.3872 0.0000 0.038 Uiso 0.254(3) 1 calc R U P B -2
H13D H 0.4240 0.4002 0.1015 0.038 Uiso 0.254(3) 1 calc R U P B -2
C14B C 0.4559(12) 0.4643(7) 0.0032(12) 0.034(3) Uani 0.254(3) 1 d DG U P B -2
C15B C 0.4201(11) 0.4800(12) -0.0902(11) 0.036(3) Uani 0.254(3) 1 d DG U P B -2
H15B H 0.3476 0.4699 -0.1308 0.043 Uiso 0.254(3) 1 calc R U P B -2
C16B C 0.4904(15) 0.5106(14) -0.1242(11) 0.039(4) Uani 0.254(3) 1 d DG U P B -2
H16B H 0.4659 0.5213 -0.1880 0.047 Uiso 0.254(3) 1 calc R U P B -2
C17B C 0.5966(13) 0.5254(12) -0.0648(14) 0.041(4) Uani 0.254(3) 1 d DG U P B -2
H17B H 0.6446 0.5463 -0.0880 0.050 Uiso 0.254(3) 1 calc R U P B -2
C18B C 0.6324(11) 0.5097(14) 0.0286(13) 0.043(4) Uani 0.254(3) 1 d DG U P B -2
H18B H 0.7050 0.5198 0.0692 0.052 Uiso 0.254(3) 1 calc R U P B -2
C19B C 0.5621(14) 0.4791(12) 0.0626(10) 0.039(4) Uani 0.254(3) 1 d DG U P B -2
H19B H 0.5866 0.4683 0.1264 0.047 Uiso 0.254(3) 1 calc R U P B -2
O5 O 0.478(2) 0.3183(19) -0.1459(17) 0.036(5) Uani 0.246(10) 1 d D U P C -3
C20 C 0.498(2) 0.3184(17) -0.0647(18) 0.029(4) Uani 0.246(10) 1 d D U P C -3
H20 H 0.5491 0.2778 -0.0246 0.035 Uiso 0.246(10) 1 calc R U P C -3
N2 N 0.4467(18) 0.3778(15) -0.0292(15) 0.033(3) Uani 0.246(10) 1 d D U P C -3
C21 C 0.366(2) 0.4342(18) -0.0900(19) 0.038(5) Uani 0.246(10) 1 d D U P C -3
H21A H 0.3800 0.4957 -0.0679 0.057 Uiso 0.246(10) 1 calc R U P C -3
H21B H 0.2967 0.4153 -0.0931 0.057 Uiso 0.246(10) 1 calc R U P C -3
H21C H 0.3637 0.4305 -0.1513 0.057 Uiso 0.246(10) 1 calc R U P C -3
C22 C 0.467(2) 0.377(2) 0.0648(18) 0.035(4) Uani 0.246(10) 1 d D U P C -3
H22A H 0.4064 0.3509 0.0713 0.052 Uiso 0.246(10) 1 calc R U P C -3
H22B H 0.4786 0.4381 0.0884 0.052 Uiso 0.246(10) 1 calc R U P C -3
H22C H 0.5311 0.3414 0.0995 0.052 Uiso 0.246(10) 1 calc R U P C -3
O6 O 0.429(3) 0.408(2) 0.099(3) 0.038(4) Uani 0.145(8) 1 d D U P D -4
C23 C 0.363(3) 0.473(2) 0.084(3) 0.032(3) Uani 0.145(8) 1 d D U P D -4
H23 H 0.3173 0.4870 0.0217 0.038 Uiso 0.145(8) 1 calc R U P D -4
N3 N 0.355(3) 0.524(2) 0.152(2) 0.032(2) Uani 0.145(8) 1 d D U P D -4
C24 C 0.426(3) 0.504(3) 0.244(2) 0.037(6) Uani 0.145(8) 1 d D U P D -4
H24A H 0.4896 0.4755 0.2450 0.045 Uiso 0.145(8) 1 calc R U P D -4
H24B H 0.3908 0.4639 0.2699 0.045 Uiso 0.145(8) 1 calc R U P D -4
H24C H 0.4456 0.5593 0.2794 0.045 Uiso 0.145(8) 1 calc R U P D -4
C25 C 0.284(3) 0.596(3) 0.135(3) 0.028(3) Uani 0.145(8) 1 d D U P D -4
H25A H 0.2139 0.5790 0.0875 0.033 Uiso 0.145(8) 1 calc R U P D -4
H25B H 0.3109 0.6472 0.1133 0.033 Uiso 0.145(8) 1 calc R U P D -4
H25C H 0.2785 0.6119 0.1913 0.033 Uiso 0.145(8) 1 calc R U P D -4
O1 O 0.1215(3) 0.5020(3) 0.2756(3) 0.0193(9) Uani 1 1 d . . . . .
O2 O 0.0187(3) 0.5334(3) 0.1312(3) 0.0169(9) Uani 1 1 d . . . . .
O3 O 0.4014(4) 0.2119(3) 0.2784(3) 0.0211(9) Uani 1 1 d . . . . .
O4 O 0.3605(4) 0.1814(3) 0.1345(4) 0.0239(11) Uani 1 1 d . . . . .
S1 S 0.2445(3) 0.35604(8) 0.24712(11) 0.0204(3) Uani 1 1 d . . . . .
In1 In 0.0000 0.60869(4) 0.2500 0.01323(13) Uani 1 2 d S T P . .

loop_
_atom_site_aniso_label
_atom_site_aniso_U_11
_atom_site_aniso_U_22
_atom_site_aniso_U_33
_atom_site_aniso_U_23
_atom_site_aniso_U_13
_atom_site_aniso_U_12
C1 0.017(3) 0.017(3) 0.012(3) 0.0020(19) 0.006(2) 0.004(2)
C2 0.024(3) 0.025(3) 0.017(3) 0.004(2) 0.008(2) 0.011(2)
C3 0.037(3) 0.033(3) 0.016(3) 0.004(3) 0.010(2) 0.024(3)
C4 0.043(4) 0.033(4) 0.018(3) 0.005(2) 0.013(3) 0.020(3)
C5 0.027(3) 0.022(3) 0.016(3) 0.003(2) 0.010(2) 0.014(2)
C6 0.024(3) 0.016(3) 0.022(3) 0.003(2) 0.014(3) 0.008(2)
C7 0.026(5) 0.034(5) 0.029(5) -0.012(4) 0.015(4) -0.003(4)
C8 0.029(6) 0.035(6) 0.035(6) -0.010(6) 0.010(6) -0.008(6)
C9 0.030(6) 0.034(6) 0.036(7) -0.010(6) 0.010(6) -0.010(6)
C10 0.033(6) 0.033(6) 0.033(7) -0.008(6) 0.015(5) -0.009(6)
C11 0.030(6) 0.033(6) 0.031(6) -0.009(5) 0.018(5) -0.008(5)
N1 0.028(4) 0.032(4) 0.029(4) -0.007(4) 0.016(4) -0.005(4)
C13 0.028(4) 0.032(4) 0.031(4) -0.004(4) 0.015(4) -0.006(4)
C14 0.029(3) 0.033(4) 0.032(4) -0.002(3) 0.014(3) -0.006(3)
C15 0.034(6) 0.039(6) 0.038(6) 0.002(5) 0.012(5) -0.007(5)
C16 0.036(6) 0.040(6) 0.039(7) 0.001(6) 0.011(6) -0.007(6)
C17 0.035(6) 0.039(6) 0.038(6) -0.001(6) 0.011(6) -0.005(5)
C18 0.035(5) 0.037(5) 0.036(5) -0.001(5) 0.011(4) -0.005(4)
C19 0.030(4) 0.035(4) 0.033(4) -0.002(4) 0.014(4) -0.005(3)
C7B 0.027(4) 0.030(4) 0.029(4) -0.004(4) 0.015(4) -0.007(4)
C8B 0.028(4) 0.032(4) 0.030(4) -0.004(4) 0.015(4) -0.005(4)
C9B 0.028(4) 0.033(4) 0.031(4) -0.004(3) 0.015(3) -0.005(3)
C10B 0.030(4) 0.034(4) 0.032(4) -0.001(4) 0.015(4) -0.006(3)
C11B 0.029(4) 0.033(4) 0.032(4) 0.000(4) 0.014(3) -0.006(3)
N1B 0.028(4) 0.032(4) 0.032(4) 0.000(3) 0.014(3) -0.007(3)
C13B 0.030(4) 0.033(4) 0.032(4) -0.001(4) 0.014(4) -0.006(4)
C14B 0.032(4) 0.035(5) 0.035(5) -0.001(4) 0.013(4) -0.005(4)
C15B 0.033(5) 0.036(5) 0.036(5) -0.002(5) 0.011(5) -0.004(5)
C16B 0.033(6) 0.038(6) 0.040(7) -0.002(6) 0.010(6) -0.002(6)
C17B 0.034(6) 0.040(7) 0.044(7) 0.002(6) 0.011(6) -0.002(6)
C18B 0.035(6) 0.041(6) 0.046(7) 0.001(6) 0.010(6) -0.003(6)
C19B 0.032(6) 0.038(6) 0.043(6) 0.001(5) 0.012(5) -0.002(6)
O5 0.037(10) 0.043(10) 0.025(9) -0.011(8) 0.011(8) -0.018(8)
C20 0.029(6) 0.038(7) 0.027(7) -0.002(6) 0.017(6) -0.009(6)
N2 0.031(4) 0.035(5) 0.033(5) -0.002(4) 0.013(4) -0.005(4)
C21 0.036(7) 0.033(7) 0.036(8) -0.001(7) 0.008(7) -0.004(7)
C22 0.034(6) 0.035(7) 0.032(7) 0.000(6) 0.011(6) -0.005(6)
O6 0.033(6) 0.036(6) 0.037(6) 0.002(6) 0.010(6) -0.008(6)
C23 0.030(4) 0.033(4) 0.033(5) 0.000(4) 0.014(4) -0.006(4)
N3 0.030(4) 0.034(4) 0.033(4) -0.001(4) 0.014(4) -0.007(3)
C24 0.033(8) 0.036(9) 0.035(9) 0.005(9) 0.007(8) -0.014(8)
C25 0.027(5) 0.031(6) 0.030(6) -0.003(5) 0.017(5) -0.006(5)
O1 0.021(2) 0.021(2) 0.015(2) -0.0015(15) 0.0068(17) 0.0038(16)
O2 0.0140(19) 0.015(2) 0.019(2) 0.0008(16) 0.0044(17) 0.0062(16)
O3 0.027(2) 0.022(2) 0.016(2) 0.0019(15) 0.0105(18) 0.0085(17)
O4 0.028(2) 0.026(3) 0.017(3) 0.0030(18) 0.009(2) 0.011(2)
S1 0.0235(11) 0.0226(5) 0.0131(5) 0.0027(5) 0.0061(10) 0.0129(4)
In1 0.0138(2) 0.01301(19) 0.0123(2) 0.000 0.0051(2) 0.000

loop_
_atom_type_symbol
_atom_type_description
_atom_type_scat_dispersion_real
_atom_type_scat_dispersion_imag
_atom_type_scat_source
C C 0.0033 0.0016 'International Tables Vol C Tables 4.2.6.8 and 6.1.1.4'
H H 0.0000 0.0000 'International Tables Vol C Tables 4.2.6.8 and 6.1.1.4'
N N 0.0061 0.0033 'International Tables Vol C Tables 4.2.6.8 and 6.1.1.4'
O O 0.0106 0.0060 'International Tables Vol C Tables 4.2.6.8 and 6.1.1.4'
S S 0.1246 0.1234 'International Tables Vol C Tables 4.2.6.8 and 6.1.1.4'
In In -0.7276 1.3100 'International Tables Vol C Tables 4.2.6.8 and 6.1.1.4'

loop_
_geom_angle_atom_site_label_1
_geom_angle_atom_site_label_2
_geom_angle_atom_site_label_3
_geom_angle
_geom_angle_site_symmetry_1
_geom_angle_site_symmetry_3
O2 C1 O1 121.1(5) . .
O2 C1 C2 120.6(5) . .
O1 C1 C2 118.2(5) . .
O2 C1 In1 62.9(3) . .
O1 C1 In1 58.3(3) . .
C2 C1 In1 175.8(4) . .
C3 C2 C1 128.1(6) . .
C3 C2 S1 112.4(4) . .
C1 C2 S1 119.5(5) . .
C2 C3 C4 112.1(6) . .
C2 C3 H3 124.0 . .
C4 C3 H3 124.0 . .
C5 C4 C3 112.1(6) . .
C5 C4 H4 124.0 . .
C3 C4 H4 124.0 . .
C4 C5 C6 128.1(6) . .
C4 C5 S1 112.5(4) . .
C6 C5 S1 119.4(5) . .
O4 C6 O3 120.7(5) . .
O4 C6 C5 120.2(6) . .
O3 C6 C5 119.1(6) . .
O4 C6 In1 61.7(3) . 3_545
O3 C6 In1 58.9(3) . 3_545
C5 C6 In1 177.5(5) . 3_545
C8 C7 N1 120.0 . .
C8 C7 H7 120.0 . .
N1 C7 H7 120.0 . .
C9 C8 C7 120.0 . .
C9 C8 H8 120.0 . .
C7 C8 H8 120.0 . .
C10 C9 C8 120.0 . .
C10 C9 H9 120.0 . .
C8 C9 H9 120.0 . .
C9 C10 C11 120.0 . .
C9 C10 H10 120.0 . .
C11 C10 H10 120.0 . .
C10 C11 N1 120.0 . .
C10 C11 H11 120.0 . .
N1 C11 H11 120.0 . .
C11 N1 C7 120.0 . .
C11 N1 C13 119.8(11) . .
C7 N1 C13 120.2(11) . .
N1 C13 C14 108.3(8) . .
N1 C13 H13A 110.0 . .
C14 C13 H13A 110.0 . .
N1 C13 H13B 110.0 . .
C14 C13 H13B 110.0 . .
H13A C13 H13B 108.4 . .
C15 C14 C19 120.0 . .
C15 C14 C13 121.4(11) . .
C19 C14 C13 118.6(11) . .
C14 C15 C16 120.0 . .
C14 C15 H15 120.0 . .
C16 C15 H15 120.0 . .
C17 C16 C15 120.0 . .
C17 C16 H16 120.0 . .
C15 C16 H16 120.0 . .
C16 C17 C18 120.0 . .
C16 C17 H17 120.0 . .
C18 C17 H17 120.0 . .
C19 C18 C17 120.0 . .
C19 C18 H18 120.0 . .
C17 C18 H18 120.0 . .
C18 C19 C14 120.0 . .
C18 C19 H19 120.0 . .
C14 C19 H19 120.0 . .
C8B C7B N1B 120.0 . .
C8B C7B H7B 120.0 . .
N1B C7B H7B 120.0 . .
C7B C8B C9B 120.0 . .
C7B C8B H8B 120.0 . .
C9B C8B H8B 120.0 . .
C8B C9B C10B 120.0 . .
C8B C9B H9B 120.0 . .
C10B C9B H9B 120.0 . .
C9B C10B C11B 120.0 . .
C9B C10B H10B 120.0 . .
C11B C10B H10B 120.0 . .
N1B C11B C10B 120.0 . .
N1B C11B H11B 120.0 . .
C10B C11B H11B 120.0 . .
C11B N1B C7B 120.0 . .
C11B N1B C13B 122.8(11) . .
C7B N1B C13B 117.2(11) . .
N1B C13B C14B 112.4(8) . .
N1B C13B H13C 109.1 . .
C14B C13B H13C 109.1 . .
N1B C13B H13D 109.1 . .
C14B C13B H13D 109.1 . .
H13C C13B H13D 107.9 . .
C15B C14B C19B 120.0 . .
C15B C14B C13B 121.5(11) . .
C19B C14B C13B 118.5(11) . .
C16B C15B C14B 120.0 . .
C16B C15B H15B 120.0 . .
C14B C15B H15B 120.0 . .
C15B C16B C17B 120.0 . .
C15B C16B H16B 120.0 . .
C17B C16B H16B 120.0 . .
C18B C17B C16B 120.0 . .
C18B C17B H17B 120.0 . .
C16B C17B H17B 120.0 . .
C17B C18B C19B 120.0 . .
C17B C18B H18B 120.0 . .
C19B C18B H18B 120.0 . .
C18B C19B C14B 120.0 . .
C18B C19B H19B 120.0 . .
C14B C19B H19B 120.0 . .
O5 C20 N2 121(2) . .
O5 C20 H20 119.5 . .
N2 C20 H20 119.5 . .
C20 N2 C21 119.2(19) . .
C20 N2 C22 121.7(19) . .
C21 N2 C22 118.8(19) . .
N2 C21 H21A 109.5 . .
N2 C21 H21B 109.5 . .
H21A C21 H21B 109.5 . .
N2 C21 H21C 109.5 . .
H21A C21 H21C 109.5 . .
H21B C21 H21C 109.5 . .
N2 C22 H22A 109.5 . .
N2 C22 H22B 109.5 . .
H22A C22 H22B 109.5 . .
N2 C22 H22C 109.5 . .
H22A C22 H22C 109.5 . .
H22B C22 H22C 109.5 . .
O6 C23 N3 124(3) . .
O6 C23 H23 117.8 . .
N3 C23 H23 117.8 . .
C23 N3 C25 124(2) . .
C23 N3 C24 117(2) . .
C25 N3 C24 119(2) . .
N3 C24 H24A 109.5 . .
N3 C24 H24B 109.5 . .
H24A C24 H24B 109.5 . .
N3 C24 H24C 109.5 . .
H24A C24 H24C 109.5 . .
H24B C24 H24C 109.5 . .
N3 C25 H25A 109.5 . .
N3 C25 H25B 109.5 . .
H25A C25 H25B 109.5 . .
N3 C25 H25C 109.5 . .
H25A C25 H25C 109.5 . .
H25B C25 H25C 109.5 . .
C1 O1 In1 93.0(3) . .
C1 O2 In1 88.4(4) . .
C6 O3 In1 92.1(3) . 3_545
C6 O4 In1 89.7(4) . 3_545
C5 S1 C2 91.0(3) . .
O1 In1 O1 88.4(2) . 2
O1 In1 O3 92.97(15) . 4
O1 In1 O3 159.67(13) 2 4
O1 In1 O3 159.67(13) . 3_455
O1 In1 O3 92.97(15) 2 3_455
O3 In1 O3 92.7(2) 4 3_455
O1 In1 O4 83.28(18) . 4
O1 In1 O4 142.64(17) 2 4
O3 In1 O4 57.52(17) 4 4
O3 In1 O4 83.33(19) 3_455 4
O1 In1 O4 142.64(17) . 3_455
O1 In1 O4 83.28(18) 2 3_455
O3 In1 O4 83.34(19) 4 3_455
O3 In1 O4 57.52(17) 3_455 3_455
O4 In1 O4 123.5(3) 4 3_455
O1 In1 O2 57.44(15) . .
O1 In1 O2 81.05(16) 2 .
O3 In1 O2 82.66(16) 4 .
O3 In1 O2 142.77(16) 3_455 .
O4 In1 O2 122.73(14) 4 .
O4 In1 O2 85.25(13) 3_455 .
O1 In1 O2 81.05(16) . 2
O1 In1 O2 57.44(15) 2 2
O3 In1 O2 142.77(16) 4 2
O3 In1 O2 82.66(16) 3_455 2
O4 In1 O2 85.25(13) 4 2
O4 In1 O2 122.73(14) 3_455 2
O2 In1 O2 122.1(2) . 2
O1 In1 C6 88.23(18) . 4
O1 In1 C6 171.07(18) 2 4
O3 In1 C6 28.97(18) 4 4
O3 In1 C6 87.30(17) 3_455 4
O4 In1 C6 28.56(19) 4 4
O4 In1 C6 104.3(2) 3_455 4
O2 In1 C6 104.04(18) . 4
O2 In1 C6 113.81(17) 2 4
O1 In1 C6 171.07(18) . 3_455
O1 In1 C6 88.23(18) 2 3_455
O3 In1 C6 87.30(17) 4 3_455
O3 In1 C6 28.97(18) 3_455 3_455
O4 In1 C6 104.3(2) 4 3_455
O4 In1 C6 28.56(19) 3_455 3_455
O2 In1 C6 113.81(17) . 3_455
O2 In1 C6 104.04(18) 2 3_455
C6 In1 C6 96.2(3) 4 3_455
O1 In1 C1 28.73(16) . .
O1 In1 C1 83.41(16) 2 .
O3 In1 C1 88.12(17) 4 .
O3 In1 C1 171.18(17) 3_455 .
O4 In1 C1 104.42(19) 4 .
O4 In1 C1 113.92(17) 3_455 .
O2 In1 C1 28.72(16) . .
O2 In1 C1 101.96(17) 2 .
C6 In1 C1 97.52(16) 4 .
C6 In1 C1 142.46(17) 3_455 .
O1 In1 C1 83.41(16) . 2
O1 In1 C1 28.73(16) 2 2
O3 In1 C1 171.18(17) 4 2
O3 In1 C1 88.11(17) 3_455 2
O4 In1 C1 113.92(17) 4 2
O4 In1 C1 104.42(19) 3_455 2
O2 In1 C1 101.96(17) . 2
O2 In1 C1 28.72(16) 2 2
C6 In1 C1 142.46(17) 4 2
C6 In1 C1 97.52(16) 3_455 2
C1 In1 C1 92.4(2) . 2

loop_
_geom_bond_atom_site_label_1
_geom_bond_atom_site_label_2
_geom_bond_distance
_geom_bond_site_symmetry_2
C1 O2 1.261(7) .
C1 O1 1.263(7) .
C1 C2 1.467(8) .
C1 In1 2.623(6) .
C2 C3 1.376(9) .
C2 S1 1.720(6) .
C3 C4 1.416(8) .
C3 H3 0.9500 .
C4 C5 1.376(9) .
C4 H4 0.9500 .
C5 C6 1.473(8) .
C5 S1 1.717(6) .
C6 O4 1.252(8) .
C6 O3 1.269(8) .
C6 In1 2.619(6) 3_545
C7 C8 1.3900 .
C7 N1 1.3900 .
C7 H7 0.9500 .
C8 C9 1.3900 .
C8 H8 0.9500 .
C9 C10 1.3900 .
C9 H9 0.9500 .
C10 C11 1.3900 .
C10 H10 0.9500 .
C11 N1 1.3900 .
C11 H11 0.9500 .
N1 C13 1.488(17) .
C13 C14 1.503(17) .
C13 H13A 0.9900 .
C13 H13B 0.9900 .
C14 C15 1.3900 .
C14 C19 1.3900 .
C15 C16 1.3900 .
C15 H15 0.9500 .
C16 C17 1.3900 .
C16 H16 0.9500 .
C17 C18 1.3900 .
C17 H17 0.9500 .
C18 C19 1.3900 .
C18 H18 0.9500 .
C19 H19 0.9500 .
C7B C8B 1.3900 .
C7B N1B 1.3900 .
C7B H7B 0.9500 .
C8B C9B 1.3900 .
C8B H8B 0.9500 .
C9B C10B 1.3900 .
C9B H9B 0.9500 .
C10B C11B 1.3900 .
C10B H10B 0.9500 .
C11B N1B 1.3900 .
C11B H11B 0.9500 .
N1B C13B 1.496(17) .
C13B C14B 1.513(17) .
C13B H13C 0.9900 .
C13B H13D 0.9900 .
C14B C15B 1.3900 .
C14B C19B 1.3900 .
C15B C16B 1.3900 .
C15B H15B 0.9500 .
C16B C17B 1.3900 .
C16B H16B 0.9500 .
C17B C18B 1.3900 .
C17B H17B 0.9500 .
C18B C19B 1.3900 .
C18B H18B 0.9500 .
C19B H19B 0.9500 .
O5 C20 1.22(3) .
C20 N2 1.41(2) .
C20 H20 0.9500 .
N2 C21 1.42(3) .
N2 C22 1.42(3) .
C21 H21A 0.9800 .
C21 H21B 0.9800 .
C21 H21C 0.9800 .
C22 H22A 0.9800 .
C22 H22B 0.9800 .
C22 H22C 0.9800 .
O6 C23 1.28(3) .
C23 N3 1.39(3) .
C23 H23 0.9500 .
N3 C25 1.41(3) .
N3 C24 1.41(3) .
C24 H24A 0.9800 .
C24 H24B 0.9800 .
C24 H24C 0.9800 .
C25 H25A 0.9800 .
C25 H25B 0.9800 .
C25 H25C 0.9800 .
O1 In1 2.234(4) .
O2 In1 2.335(5) .
O3 In1 2.245(4) 3_545
O4 In1 2.307(5) 3_545
In1 O1 2.234(4) 2
In1 O3 2.245(4) 4
In1 O3 2.245(4) 3_455
In1 O4 2.307(5) 4
In1 O4 2.307(5) 3_455
In1 O2 2.336(5) 2
In1 C6 2.618(6) 4
In1 C6 2.618(6) 3_455
In1 C1 2.623(6) 2

loop_
_geom_torsion_atom_site_label_1
_geom_torsion_atom_site_label_2
_geom_torsion_atom_site_label_3
_geom_torsion_atom_site_label_4
_geom_torsion
_geom_torsion_site_symmetry_4
O2 C1 C2 C3 -1.2(11) .
O1 C1 C2 C3 178.3(7) .
O2 C1 C2 S1 179.3(5) .
O1 C1 C2 S1 -1.2(8) .
C1 C2 C3 C4 179.8(7) .
S1 C2 C3 C4 -0.7(9) .
C2 C3 C4 C5 0.2(9) .
C3 C4 C5 C6 -177.5(7) .
C3 C4 C5 S1 0.4(9) .
C4 C5 C6 O4 0.9(11) .
S1 C5 C6 O4 -176.9(5) .
C4 C5 C6 O3 -179.3(7) .
S1 C5 C6 O3 2.9(9) .
N1 C7 C8 C9 0.0 .
C7 C8 C9 C10 0.0 .
C8 C9 C10 C11 0.0 .
C9 C10 C11 N1 0.0 .
C10 C11 N1 C7 0.0 .
C10 C11 N1 C13 179.9(5) .
C8 C7 N1 C11 0.0 .
C8 C7 N1 C13 -179.9(5) .
C11 N1 C13 C14 106.8(13) .
C7 N1 C13 C14 -73.3(14) .
N1 C13 C14 C15 -75.7(14) .
N1 C13 C14 C19 104.3(14) .
C19 C14 C15 C16 0.0 .
C13 C14 C15 C16 180.00(17) .
C14 C15 C16 C17 0.0 .
C15 C16 C17 C18 0.0 .
C16 C17 C18 C19 0.0 .
C17 C18 C19 C14 0.0 .
C15 C14 C19 C18 0.0 .
C13 C14 C19 C18 180.00(17) .
N1B C7B C8B C9B 0.0 .
C7B C8B C9B C10B 0.0 .
C8B C9B C10B C11B 0.0 .
C9B C10B C11B N1B 0.0 .
C10B C11B N1B C7B 0.0 .
C10B C11B N1B C13B 179.7(5) .
C8B C7B N1B C11B 0.0 .
C8B C7B N1B C13B -179.7(5) .
C11B N1B C13B C14B -99.4(15) .
C7B N1B C13B C14B 80.2(15) .
N1B C13B C14B C15B -82.8(14) .
N1B C13B C14B C19B 97.2(14) .
C19B C14B C15B C16B 0.0 .
C13B C14B C15B C16B -179.99(17) .
C14B C15B C16B C17B 0.0 .
C15B C16B C17B C18B 0.0 .
C16B C17B C18B C19B 0.0 .
C17B C18B C19B C14B 0.0 .
C15B C14B C19B C18B 0.0 .
C13B C14B C19B C18B 179.99(17) .
O5 C20 N2 C21 4(4) .
O5 C20 N2 C22 178(3) .
O6 C23 N3 C25 178(4) .
O6 C23 N3 C24 2(5) .
O2 C1 O1 In1 2.3(6) .
C2 C1 O1 In1 -177.2(5) .
O1 C1 O2 In1 -2.2(6) .
C2 C1 O2 In1 177.3(5) .
O4 C6 O3 In1 1.5(7) 3_545
C5 C6 O3 In1 -178.3(5) 3_545
O3 C6 O4 In1 -1.5(7) 3_545
C5 C6 O4 In1 178.3(6) 3_545
C4 C5 S1 C2 -0.7(6) .
C6 C5 S1 C2 177.4(5) .
C3 C2 S1 C5 0.8(6) .
C1 C2 S1 C5 -179.6(5) .
